data_7053485
loop_
_publ_author_name
'Garc\'ia-Deibe, Ana M.'
'Fondo, Matilde'
'Ocampo, Noelia'
'Sanmart\'in, Jes\'us'
'G\'omez-F\'orneas, Esther'

_publ_section_title
;
 Design of chiral homodinuclear complexes based on the coordinating
 behaviour of some symmetric ligands
;
_journal_issue 6
_journal_name_full 'New Journal of Chemistry'
_journal_page_first 1073
_journal_paper_doi 10.1039/c0nj00071j
_journal_volume 34
_journal_year 2010
_chemical_formula_moiety 'C32 H31 Br3 N4 O5 Zn2, C H4 O, C2 H3 N, H2 O'
_chemical_formula_sum 'C35 H40 Br3 N5 O7 Zn2'
_chemical_formula_weight 1013.19
_chemical_name_systematic
;
?
;
_space_group_IT_number 14
_symmetry_cell_setting monoclinic
_symmetry_Int_Tables_number 14
_symmetry_space_group_name_Hall '-P 2ybc'
_symmetry_space_group_name_H-M 'P 1 21/c 1'
_atom_sites_solution_hydrogens geom
_atom_sites_solution_primary direct
_atom_sites_solution_secondary difmap
_audit_creation_method SHELXL-97
_cell_angle_alpha 90.00
_cell_angle_beta 94.400(2)
_cell_angle_gamma 90.00
_cell_formula_units_Z 4
_cell_length_a 12.0335(17)
_cell_length_b 11.6409(16)
_cell_length_c 27.861(4)
_cell_measurement_reflns_used 2695
_cell_measurement_temperature 120(2)
_cell_measurement_theta_max 52.96
_cell_measurement_theta_min 5.01
_cell_measurement_wavelength 0.71073
_cell_volume 3891.3(9)
_computing_cell_refinement 'BRUKER Smart'
_computing_data_collection 'BRUKER Smart'
_computing_data_reduction 'BRUKER XPREP'
_computing_structure_refinement 'SHELXL-97 (Sheldrick, 1997)'
_computing_structure_solution 'SIR2004 (Burla, 2005)'
_diffrn_ambient_temperature 293(2)
_diffrn_measured_fraction_theta_full 0.967
_diffrn_measured_fraction_theta_max 0.967
_diffrn_measurement_device_type 'Smart-CCD-1000 BRUKER'
_diffrn_measurement_method 'omega scans'
_diffrn_radiation_monochromator graphite
_diffrn_radiation_source 'fine-focus sealed tube'
_diffrn_radiation_type MoK\a
_diffrn_radiation_wavelength 0.71073
_diffrn_reflns_av_R_equivalents 0.0150
_diffrn_reflns_av_sigmaI/netI 0.0513
_diffrn_reflns_limit_h_max 15
_diffrn_reflns_limit_h_min -15
_diffrn_reflns_limit_k_max 15
_diffrn_reflns_limit_k_min 0
_diffrn_reflns_limit_l_max 37
_diffrn_reflns_limit_l_min 0
_diffrn_reflns_number 36166
_diffrn_reflns_theta_full 28.33
_diffrn_reflns_theta_max 28.33
_diffrn_reflns_theta_min 1.70
_exptl_absorpt_coefficient_mu 4.366
_exptl_absorpt_correction_T_max 0.7796
_exptl_absorpt_correction_T_min 0.1409
_exptl_absorpt_correction_type multi-scan
_exptl_absorpt_process_details 'SADABs (Bruker)'
_exptl_crystal_colour green
_exptl_crystal_density_diffrn 1.729
_exptl_crystal_density_method 'not measured'
_exptl_crystal_description prism
_exptl_crystal_F_000 2024
_exptl_crystal_size_max 0.69
_exptl_crystal_size_mid 0.17
_exptl_crystal_size_min 0.06
_refine_diff_density_max 1.022
_refine_diff_density_min -0.844
_refine_diff_density_rms 0.122
_refine_ls_extinction_method none
_refine_ls_goodness_of_fit_ref 1.060
_refine_ls_hydrogen_treatment mixed
_refine_ls_matrix_type full
_refine_ls_number_parameters 482
_refine_ls_number_reflns 9387
_refine_ls_number_restraints 0
_refine_ls_restrained_S_all 1.060
_refine_ls_R_factor_all 0.0736
_refine_ls_R_factor_gt 0.0445
_refine_ls_shift/su_max 0.001
_refine_ls_shift/su_mean 0.000
_refine_ls_structure_factor_coef Fsqd
_refine_ls_weighting_details 'calc w=1/[\s^2^(Fo^2^)+(0.0167P)^2^+16.1783P] where P=(Fo^2^+2Fc^2^)/3'
_refine_ls_weighting_scheme calc
_refine_ls_wR_factor_gt 0.0859
_refine_ls_wR_factor_ref 0.0965
_reflns_number_gt 6934
_reflns_number_total 9387
_reflns_threshold_expression >2sigma(I)
_cod_data_source_file c0nj00071j.txt
_cod_data_source_block '[Zn2(L2)(acac)].H2O.MeCN.MeOH'
_cod_depositor_comments
;
The following automatic conversions were performed:

'_symmetry_cell_setting' value 'Monoclinic' changed to 'monoclinic'
according to /home/saulius/struct/CIF-dictionaries/cif_core.dic
dictionary named 'cif_core.dic' version 2.4.2 from 2011-04-26.

Automatic conversion script
Id: cif_fix_values 1891 2012-01-12 08:04:46Z andrius 
;
_cod_database_code 7053485

loop_
_symmetry_equiv_pos_as_xyz
'x, y, z'
'-x, y+1/2, -z+1/2'
'-x, -y, -z'
'x, -y-1/2, z-1/2'

loop_
_atom_site_label
_atom_site_type_symbol
_atom_site_fract_x
_atom_site_fract_y
_atom_site_fract_z
_atom_site_U_iso_or_equiv
_atom_site_adp_type
_atom_site_occupancy
_atom_site_symmetry_multiplicity
_atom_site_calc_flag
_atom_site_refinement_flags
Zn12 Zn -0.78191(4) -0.06938(4) 0.384780(17) 0.02001(11) Uani 1 1 d .
Zn11 Zn -0.55772(4) -0.12337(4) 0.343270(17) 0.01967(11) Uani 1 1 d .
O101 O -0.4566(2) 0.0103(3) 0.36160(10) 0.0227(6) Uani 1 1 d .
O102 O -0.7751(2) 0.0761(3) 0.42159(11) 0.0248(7) Uani 1 1 d .
O103 O -0.6959(2) -0.0162(2) 0.33005(10) 0.0197(6) Uani 1 1 d .
N101 N -0.4841(3) -0.1350(3) 0.27903(12) 0.0197(7) Uani 1 1 d .
N102 N -0.9408(3) -0.0971(3) 0.40281(12) 0.0205(7) Uani 1 1 d .
N104 N -0.8288(3) -0.2283(3) 0.33899(12) 0.0188(7) Uani 1 1 d .
N103 N -0.6635(3) -0.2673(3) 0.30708(12) 0.0207(7) Uani 1 1 d .
O10 O -0.6339(2) -0.1387(3) 0.40882(10) 0.0215(6) Uani 1 1 d .
O11 O -0.4473(2) -0.2460(3) 0.37373(11) 0.0261(7) Uani 1 1 d .
C9 C -0.6292(4) -0.1067(4) 0.49338(16) 0.0313(11) Uani 1 1 d .
H9A H -0.6474 -0.0270 0.4889 0.047 Uiso 1 1 calc R
H9B H -0.5780 -0.1155 0.5213 0.047 Uiso 1 1 calc R
H9C H -0.6959 -0.1495 0.4977 0.047 Uiso 1 1 calc R
C10 C -0.5768(4) -0.1504(4) 0.45029(15) 0.0225(9) Uani 1 1 d .
C11 C -0.4722(4) -0.2009(4) 0.45518(16) 0.0281(10) Uani 1 1 d .
H11 H -0.4372 -0.2048 0.4861 0.034 Uiso 1 1 calc R
C12 C -0.4140(4) -0.2468(4) 0.41748(17) 0.0263(10) Uani 1 1 d .
C13 C -0.3023(4) -0.3039(5) 0.43078(18) 0.0400(13) Uani 1 1 d .
H13A H -0.2816 -0.3497 0.4043 0.060 Uiso 1 1 calc R
H13B H -0.3082 -0.3520 0.4584 0.060 Uiso 1 1 calc R
H13C H -0.2467 -0.2461 0.4380 0.060 Uiso 1 1 calc R
C100 C -0.3566(3) 0.0245(4) 0.34735(14) 0.0202(8) Uani 1 1 d .
C101 C -0.2859(3) 0.1089(4) 0.36999(15) 0.0222(9) Uani 1 1 d .
H101 H -0.3120 0.1518 0.3949 0.027 Uiso 1 1 calc R
C102 C -0.1800(3) 0.1301(4) 0.35654(15) 0.0215(9) Uani 1 1 d .
H102 H -0.1361 0.1869 0.3719 0.026 Uiso 1 1 calc R
C103 C -0.1392(3) 0.0651(4) 0.31959(15) 0.0201(8) Uani 1 1 d .
Br11 Br 0.00625(3) 0.09394(4) 0.299821(17) 0.02424(10) Uani 1 1 d .
C104 C -0.2051(3) -0.0160(4) 0.29556(15) 0.0211(9) Uani 1 1 d .
H104 H -0.1770 -0.0580 0.2708 0.025 Uiso 1 1 calc R
C105 C -0.3145(3) -0.0365(4) 0.30787(14) 0.0194(8) Uani 1 1 d .
C106 C -0.3822(3) -0.1097(3) 0.27490(15) 0.0197(8) Uani 1 1 d .
H106 H -0.3486 -0.1404 0.2488 0.024 Uiso 1 1 calc R
C107 C -0.5429(4) -0.2061(4) 0.24197(16) 0.0251(9) Uani 1 1 d .
H10A H -0.4907 -0.2360 0.2202 0.030 Uiso 1 1 calc R
H10B H -0.5983 -0.1605 0.2234 0.030 Uiso 1 1 calc R
C108 C -0.5991(4) -0.3047(4) 0.26664(16) 0.0246(9) Uani 1 1 d .
H10C H -0.6488 -0.3442 0.2430 0.030 Uiso 1 1 calc R
H10D H -0.5425 -0.3591 0.2787 0.030 Uiso 1 1 calc R
C109 C -0.6796(4) -0.3641(4) 0.34046(17) 0.0255(9) Uani 1 1 d .
H10E H -0.6171 -0.3701 0.3644 0.031 Uiso 1 1 calc R
H10F H -0.6875 -0.4361 0.3230 0.031 Uiso 1 1 calc R
C110 C -0.7868(4) -0.3346(4) 0.36406(16) 0.0243(9) Uani 1 1 d .
H11A H -0.8407 -0.3964 0.3596 0.029 Uiso 1 1 calc R
H11B H -0.7714 -0.3208 0.3983 0.029 Uiso 1 1 calc R
C111 C -0.9515(3) -0.2239(4) 0.33350(15) 0.0215(9) Uani 1 1 d .
H11C H -0.9808 -0.2962 0.3206 0.026 Uiso 1 1 calc R
H11D H -0.9756 -0.1632 0.3112 0.026 Uiso 1 1 calc R
C112 C -0.9954(3) -0.2013(4) 0.38253(16) 0.0232(9) Uani 1 1 d .
H11E H -1.0756 -0.1906 0.3791 0.028 Uiso 1 1 calc R
H11F H -0.9789 -0.2661 0.4038 0.028 Uiso 1 1 calc R
C113 C -0.9988(3) -0.0271(4) 0.42623(15) 0.0218(9) Uani 1 1 d .
H113 H -1.0707 -0.0503 0.4317 0.026 Uiso 1 1 calc R
Br12 Br -1.13957(4) 0.35259(4) 0.503539(17) 0.03048(11) Uani 1 1 d .
C114 C -0.9640(3) 0.0835(4) 0.44491(15) 0.0204(9) Uani 1 1 d .
C115 C -1.0459(4) 0.1503(4) 0.46528(15) 0.0238(9) Uani 1 1 d .
H115 H -1.1159 0.1188 0.4687 0.029 Uiso 1 1 calc R
C116 C -1.0245(4) 0.2606(4) 0.48011(15) 0.0263(10) Uani 1 1 d .
C117 C -0.9196(4) 0.3083(4) 0.47652(16) 0.0274(10) Uani 1 1 d .
H117 H -0.9050 0.3832 0.4868 0.033 Uiso 1 1 calc R
C118 C -0.8377(4) 0.2442(4) 0.45773(16) 0.0269(10) Uani 1 1 d .
H118 H -0.7675 0.2766 0.4560 0.032 Uiso 1 1 calc R
C119 C -0.8558(4) 0.1310(4) 0.44087(14) 0.0220(9) Uani 1 1 d .
C120 C -0.7790(3) -0.2314(4) 0.29201(14) 0.0187(8) Uani 1 1 d .
H120 H -0.8153 -0.2922 0.2722 0.022 Uiso 1 1 calc R
C121 C -0.7880(3) -0.1207(3) 0.26463(15) 0.0182(8) Uani 1 1 d .
C122 C -0.8384(3) -0.1192(4) 0.21778(15) 0.0208(9) Uani 1 1 d .
H122 H -0.8721 -0.1852 0.2047 0.025 Uiso 1 1 calc R
C123 C -0.8384(3) -0.0196(4) 0.19087(15) 0.0224(9) Uani 1 1 d .
C124 C -0.7886(3) 0.0803(4) 0.20897(16) 0.0229(9) Uani 1 1 d .
H124 H -0.7876 0.1462 0.1901 0.028 Uiso 1 1 calc R
Br13 Br -0.90795(4) -0.02263(4) 0.126843(16) 0.03189(12) Uani 1 1 d .
C125 C -0.7403(3) 0.0798(4) 0.25593(15) 0.0211(9) Uani 1 1 d .
H125 H -0.7067 0.1464 0.2685 0.025 Uiso 1 1 calc R
C126 C -0.7411(3) -0.0186(4) 0.28465(14) 0.0176(8) Uani 1 1 d .
O1W O -0.5769(3) 0.1814(3) 0.40222(15) 0.0370(9) Uani 1 1 d .
H1WB H -0.628(6) 0.149(6) 0.410(2) 0.06(2) Uiso 1 1 d .
H1WA H -0.538(5) 0.130(5) 0.389(2) 0.054(19) Uiso 1 1 d .
O1S O -0.6805(4) 0.3305(4) 0.33309(14) 0.0525(11) Uani 1 1 d .
H1S H -0.6426 0.3136 0.3578 0.079 Uiso 1 1 calc R
C1S C -0.7930(5) 0.3361(5) 0.3428(2) 0.0492(15) Uani 1 1 d .
H1S1 H -0.8006 0.3843 0.3703 0.074 Uiso 1 1 calc R
H1S2 H -0.8195 0.2603 0.3492 0.074 Uiso 1 1 calc R
H1S3 H -0.8359 0.3676 0.3154 0.074 Uiso 1 1 calc R
N1S N 0.6566(6) -0.0047(7) 0.0397(3) 0.097(3) Uani 1 1 d .
C1OS C 0.5749(10) -0.0361(7) 0.0552(3) 0.094(3) Uani 1 1 d .
C11S C 0.4619(7) -0.0809(8) 0.0785(4) 0.129(5) Uani 1 1 d .
H11G H 0.4413 -0.1549 0.0654 0.194 Uiso 1 1 calc R
H11H H 0.4025 -0.0273 0.0710 0.194 Uiso 1 1 calc R
H11I H 0.4757 -0.0869 0.1128 0.194 Uiso 1 1 calc R

loop_
_atom_site_aniso_label
_atom_site_aniso_U_11
_atom_site_aniso_U_22
_atom_site_aniso_U_33
_atom_site_aniso_U_23
_atom_site_aniso_U_13
_atom_site_aniso_U_12
Zn12 0.0174(2) 0.0217(3) 0.0212(2) -0.00312(19) 0.00376(19) -0.00220(19)
Zn11 0.0179(2) 0.0226(3) 0.0189(2) -0.00215(19) 0.00359(18) -0.00149(19)
O101 0.0184(14) 0.0277(17) 0.0226(15) -0.0061(13) 0.0060(12) -0.0017(12)
O102 0.0232(15) 0.0253(16) 0.0265(16) -0.0061(13) 0.0054(13) -0.0006(13)
O103 0.0186(14) 0.0227(15) 0.0179(14) -0.0031(12) 0.0013(11) -0.0034(12)
N101 0.0203(17) 0.0208(18) 0.0183(17) -0.0037(14) 0.0034(14) -0.0035(14)
N102 0.0211(17) 0.0209(18) 0.0199(17) -0.0016(14) 0.0037(14) -0.0027(14)
N103 0.0200(17) 0.0217(18) 0.0206(18) -0.0026(15) 0.0036(14) 0.0005(14)
N104 0.0173(17) 0.0168(17) 0.0226(18) 0.0001(14) 0.0038(14) -0.0012(13)
O10 0.0182(14) 0.0274(16) 0.0189(15) -0.0013(12) 0.0018(12) -0.0021(12)
O11 0.0236(16) 0.0284(17) 0.0259(17) -0.0019(13) 0.0000(13) 0.0037(13)
C9 0.030(2) 0.043(3) 0.022(2) -0.004(2) 0.0035(19) 0.000(2)
C10 0.024(2) 0.025(2) 0.019(2) -0.0008(17) 0.0013(17) -0.0029(18)
C11 0.024(2) 0.037(3) 0.023(2) 0.000(2) 0.0007(18) -0.002(2)
C12 0.022(2) 0.027(2) 0.029(2) -0.0007(19) -0.0023(18) -0.0009(18)
C13 0.027(3) 0.062(4) 0.030(3) -0.002(3) -0.002(2) 0.011(2)
C100 0.018(2) 0.023(2) 0.019(2) -0.0009(17) -0.0001(16) 0.0015(17)
C101 0.024(2) 0.025(2) 0.018(2) -0.0008(17) 0.0045(17) 0.0002(17)
C102 0.021(2) 0.021(2) 0.022(2) -0.0002(17) -0.0017(17) -0.0050(17)
C103 0.018(2) 0.020(2) 0.022(2) 0.0041(17) 0.0015(16) 0.0000(16)
Br11 0.01666(19) 0.0232(2) 0.0334(2) 0.00432(18) 0.00544(17) -0.00035(16)
C104 0.022(2) 0.020(2) 0.021(2) 0.0019(17) 0.0029(17) 0.0031(17)
C105 0.018(2) 0.022(2) 0.018(2) 0.0010(16) 0.0016(16) 0.0009(16)
C106 0.023(2) 0.018(2) 0.018(2) 0.0006(16) 0.0067(17) 0.0026(17)
C107 0.022(2) 0.031(2) 0.023(2) -0.0081(19) 0.0036(18) 0.0001(18)
C108 0.025(2) 0.023(2) 0.026(2) -0.0091(18) 0.0047(18) -0.0008(18)
C109 0.025(2) 0.021(2) 0.031(2) 0.0039(19) 0.0041(19) 0.0011(18)
C110 0.026(2) 0.022(2) 0.025(2) 0.0012(18) 0.0031(18) -0.0013(18)
C111 0.020(2) 0.020(2) 0.025(2) -0.0024(17) 0.0035(17) -0.0019(17)
C112 0.018(2) 0.026(2) 0.027(2) 0.0011(18) 0.0059(17) -0.0054(17)
C113 0.018(2) 0.026(2) 0.021(2) 0.0039(18) 0.0020(17) 0.0013(17)
Br12 0.0357(3) 0.0272(2) 0.0298(2) -0.00146(19) 0.0103(2) 0.0070(2)
C114 0.023(2) 0.021(2) 0.018(2) 0.0018(16) 0.0034(16) 0.0020(17)
C115 0.026(2) 0.027(2) 0.019(2) 0.0026(18) 0.0052(18) 0.0021(18)
C116 0.031(2) 0.029(2) 0.019(2) -0.0002(18) 0.0017(18) 0.0045(19)
C117 0.033(3) 0.022(2) 0.028(2) 0.0004(19) 0.003(2) -0.0004(19)
C118 0.025(2) 0.031(2) 0.026(2) -0.0083(19) 0.0023(19) -0.0057(19)
C119 0.025(2) 0.026(2) 0.016(2) 0.0004(17) 0.0011(17) 0.0020(18)
C120 0.018(2) 0.020(2) 0.018(2) -0.0030(16) 0.0020(16) -0.0033(16)
C121 0.0156(19) 0.017(2) 0.022(2) -0.0027(16) 0.0013(16) -0.0031(15)
C122 0.020(2) 0.019(2) 0.023(2) -0.0039(17) 0.0011(17) -0.0006(16)
C123 0.023(2) 0.025(2) 0.019(2) -0.0018(17) 0.0036(17) 0.0006(18)
C124 0.024(2) 0.020(2) 0.026(2) 0.0014(17) 0.0071(18) -0.0024(17)
Br13 0.0404(3) 0.0325(3) 0.0218(2) -0.00028(19) -0.00432(19) -0.0018(2)
C125 0.018(2) 0.019(2) 0.026(2) -0.0033(17) 0.0030(17) -0.0021(16)
C126 0.0143(18) 0.021(2) 0.0177(19) -0.0050(16) 0.0035(15) -0.0029(16)
O1W 0.0297(19) 0.032(2) 0.051(2) -0.0138(18) 0.0148(18) -0.0071(17)
O1S 0.066(3) 0.051(3) 0.043(2) 0.004(2) 0.021(2) -0.008(2)
C1S 0.051(4) 0.057(4) 0.039(3) 0.012(3) 0.002(3) -0.010(3)
N1S 0.063(4) 0.081(5) 0.150(8) -0.044(5) 0.028(5) -0.016(4)
C1OS 0.131(9) 0.051(5) 0.090(6) -0.019(4) -0.051(6) 0.031(6)
C11S 0.065(6) 0.087(7) 0.226(13) 0.062(8) -0.050(7) 0.000(5)

loop_
_atom_type_symbol
_atom_type_description
_atom_type_scat_dispersion_real
_atom_type_scat_dispersion_imag
_atom_type_scat_source
C C 0.0033 0.0016 'International Tables Vol C Tables 4.2.6.8 and 6.1.1.4'
H H 0.0000 0.0000 'International Tables Vol C Tables 4.2.6.8 and 6.1.1.4'
Br Br -0.2901 2.4595 'International Tables Vol C Tables 4.2.6.8 and 6.1.1.4'
N N 0.0061 0.0033 'International Tables Vol C Tables 4.2.6.8 and 6.1.1.4'
O O 0.0106 0.0060 'International Tables Vol C Tables 4.2.6.8 and 6.1.1.4'
Zn Zn 0.2839 1.4301 'International Tables Vol C Tables 4.2.6.8 and 6.1.1.4'

loop_
_geom_angle_atom_site_label_1
_geom_angle_atom_site_label_2
_geom_angle_atom_site_label_3
_geom_angle
O102 Zn12 O103 97.26(12)
O102 Zn12 O10 99.77(12)
O103 Zn12 O10 83.25(11)
O102 Zn12 N102 90.58(13)
O103 Zn12 N102 141.65(13)
O10 Zn12 N102 132.37(13)
O102 Zn12 N104 167.88(12)
O103 Zn12 N104 86.88(12)
O10 Zn12 N104 92.02(12)
N102 Zn12 N104 79.28(13)
O102 Zn12 Zn11 111.50(9)
O103 Zn12 Zn11 42.24(8)
O10 Zn12 Zn11 42.99(8)
N102 Zn12 Zn11 157.64(10)
N104 Zn12 Zn11 79.16(8)
O101 Zn11 N101 88.81(12)
O101 Zn11 O11 94.11(12)
N101 Zn11 O11 90.32(13)
O101 Zn11 O103 92.32(11)
N101 Zn11 O103 105.98(12)
O11 Zn11 O103 162.60(11)
O101 Zn11 O10 98.04(11)
N101 Zn11 O10 171.38(13)
O11 Zn11 O10 84.01(12)
O103 Zn11 O10 79.08(11)
O101 Zn11 N103 168.49(12)
N101 Zn11 N103 80.28(13)
O11 Zn11 N103 89.64(12)
O103 Zn11 N103 87.21(12)
O10 Zn11 N103 93.16(12)
O101 Zn11 Zn12 106.04(8)
N101 Zn11 Zn12 141.84(10)
O11 Zn11 Zn12 122.41(9)
O103 Zn11 Zn12 40.19(8)
O10 Zn11 Zn12 40.73(8)
N103 Zn11 Zn12 80.87(9)
C100 O101 Zn11 124.9(3)
C119 O102 Zn12 128.8(3)
C126 O103 Zn12 121.1(2)
C126 O103 Zn11 114.5(2)
Zn12 O103 Zn11 97.57(12)
C106 N101 C107 118.9(4)
C106 N101 Zn11 122.9(3)
C107 N101 Zn11 115.7(3)
C113 N102 C112 118.4(4)
C113 N102 Zn12 125.5(3)
C112 N102 Zn12 115.8(3)
C120 N103 C108 113.7(3)
C120 N103 C109 103.2(3)
C108 N103 C109 110.8(3)
C120 N103 Zn11 113.3(2)
C108 N103 Zn11 104.1(2)
C109 N103 Zn11 112.0(3)
C111 N104 C120 112.3(3)
C111 N104 C110 112.3(3)
C120 N104 C110 104.4(3)
C111 N104 Zn12 103.4(2)
C120 N104 Zn12 114.3(2)
C110 N104 Zn12 110.4(3)
C10 O10 Zn12 136.5(3)
C10 O10 Zn11 122.7(3)
Zn12 O10 Zn11 96.28(12)
C12 O11 Zn11 123.1(3)
C10 C9 H9A 109.5
C10 C9 H9B 109.5
H9A C9 H9B 109.5
C10 C9 H9C 109.5
H9A C9 H9C 109.5
H9B C9 H9C 109.5
O10 C10 C11 122.9(4)
O10 C10 C9 116.9(4)
C11 C10 C9 120.2(4)
C10 C11 C12 125.9(4)
C10 C11 H11 117.1
C12 C11 H11 117.1
O11 C12 C11 125.5(4)
O11 C12 C13 116.8(4)
C11 C12 C13 117.7(4)
C12 C13 H13A 109.5
C12 C13 H13B 109.5
H13A C13 H13B 109.5
C12 C13 H13C 109.5
H13A C13 H13C 109.5
H13B C13 H13C 109.5
O101 C100 C101 119.2(4)
O101 C100 C105 124.0(4)
C101 C100 C105 116.7(4)
C102 C101 C100 122.7(4)
C102 C101 H101 118.7
C100 C101 H101 118.7
C101 C102 C103 119.2(4)
C101 C102 H102 120.4
C103 C102 H102 120.4
C104 C103 C102 120.6(4)
C104 C103 Br11 119.3(3)
C102 C103 Br11 120.0(3)
C103 C104 C105 120.9(4)
C103 C104 H104 119.5
C105 C104 H104 119.5
C104 C105 C100 119.7(4)
C104 C105 C106 115.7(4)
C100 C105 C106 124.1(4)
N101 C106 C105 125.0(4)
N101 C106 H106 117.5
C105 C106 H106 117.5
N101 C107 C108 108.4(4)
N101 C107 H10A 110.0
C108 C107 H10A 110.0
N101 C107 H10B 110.0
C108 C107 H10B 110.0
H10A C107 H10B 108.4
N103 C108 C107 113.5(3)
N103 C108 H10C 108.9
C107 C108 H10C 108.9
N103 C108 H10D 108.9
C107 C108 H10D 108.9
H10C C108 H10D 107.7
N103 C109 C110 104.7(3)
N103 C109 H10E 110.8
C110 C109 H10E 110.8
N103 C109 H10F 110.8
C110 C109 H10F 110.8
H10E C109 H10F 108.9
N104 C110 C109 104.6(3)
N104 C110 H11A 110.8
C109 C110 H11A 110.8
N104 C110 H11B 110.8
C109 C110 H11B 110.8
H11A C110 H11B 108.9
N104 C111 C112 109.0(3)
N104 C111 H11C 109.9
C112 C111 H11C 109.9
N104 C111 H11D 109.9
C112 C111 H11D 109.9
H11C C111 H11D 108.3
N102 C112 C111 108.1(3)
N102 C112 H11E 110.1
C111 C112 H11E 110.1
N102 C112 H11F 110.1
C111 C112 H11F 110.1
H11E C112 H11F 108.4
N102 C113 C114 126.7(4)
N102 C113 H113 116.6
C114 C113 H113 116.6
C115 C114 C119 119.2(4)
C115 C114 C113 116.6(4)
C119 C114 C113 124.0(4)
C116 C115 C114 121.3(4)
C116 C115 H115 119.4
C114 C115 H115 119.4
C115 C116 C117 120.3(4)
C115 C116 Br12 120.4(4)
C117 C116 Br12 119.2(3)
C118 C117 C116 119.5(4)
C118 C117 H117 120.2
C116 C117 H117 120.2
C117 C118 C119 122.6(4)
C117 C118 H118 118.7
C119 C118 H118 118.7
O102 C119 C118 119.4(4)
O102 C119 C114 123.5(4)
C118 C119 C114 117.0(4)
N103 C120 N104 101.0(3)
N103 C120 C121 114.6(3)
N104 C120 C121 114.3(3)
N103 C120 H120 108.8
N104 C120 H120 108.8
C121 C120 H120 108.8
C122 C121 C126 119.4(4)
C122 C121 C120 119.7(4)
C126 C121 C120 120.8(4)
C123 C122 C121 120.0(4)
C123 C122 H122 120.0
C121 C122 H122 120.0
C122 C123 C124 121.7(4)
C122 C123 Br13 118.2(3)
C124 C123 Br13 120.1(3)
C123 C124 C125 118.5(4)
C123 C124 H124 120.8
C125 C124 H124 120.8
C124 C125 C126 121.4(4)
C124 C125 H125 119.3
C126 C125 H125 119.3
O103 C126 C125 120.2(4)
O103 C126 C121 120.8(4)
C125 C126 C121 118.9(4)
H1WB O1W H1WA 106(6)
C1S O1S H1S 109.5
O1S C1S H1S1 109.5
O1S C1S H1S2 109.5
H1S1 C1S H1S2 109.5
O1S C1S H1S3 109.5
H1S1 C1S H1S3 109.5
H1S2 C1S H1S3 109.5
N1S C1OS C11S 178.4(10)
C1OS C11S H11G 109.5
C1OS C11S H11H 109.5
H11G C11S H11H 109.5
C1OS C11S H11I 109.5
H11G C11S H11I 109.5
H11H C11S H11I 109.5

loop_
_geom_bond_atom_site_label_1
_geom_bond_atom_site_label_2
_geom_bond_distance
Zn12 O102 1.978(3)
Zn12 O103 2.005(3)
Zn12 O10 2.022(3)
Zn12 N102 2.040(3)
Zn12 N104 2.293(3)
Zn12 Zn11 3.0804(7)
Zn11 O101 2.018(3)
Zn11 N101 2.061(3)
Zn11 O11 2.086(3)
Zn11 O103 2.089(3)
Zn11 O10 2.113(3)
Zn11 N103 2.291(3)
O101 C100 1.305(5)
O102 C119 1.312(5)
O103 C126 1.338(5)
N101 C106 1.275(5)
N101 C107 1.462(5)
N102 C113 1.283(5)
N102 C112 1.471(5)
N103 C120 1.481(5)
N103 C108 1.481(5)
N103 C109 1.483(5)
N104 C111 1.473(5)
N104 C120 1.481(5)
N104 C110 1.490(5)
O10 C10 1.305(5)
O11 C12 1.253(5)
C9 C10 1.487(6)
C9 H9A 0.9600
C9 H9B 0.9600
C9 H9C 0.9600
C10 C11 1.386(6)
C11 C12 1.411(6)
C11 H11 0.9300
C12 C13 1.519(6)
C13 H13A 0.9600
C13 H13B 0.9600
C13 H13C 0.9600
C100 C101 1.416(6)
C100 C105 1.434(6)
C101 C102 1.378(6)
C101 H101 0.9300
C102 C103 1.396(6)
C102 H102 0.9300
C103 C104 1.374(6)
C103 Br11 1.905(4)
C104 C105 1.406(6)
C104 H104 0.9300
C105 C106 1.456(6)
C106 H106 0.9300
C107 C108 1.523(6)
C107 H10A 0.9700
C107 H10B 0.9700
C108 H10C 0.9700
C108 H10D 0.9700
C109 C110 1.531(6)
C109 H10E 0.9700
C109 H10F 0.9700
C110 H11A 0.9700
C110 H11B 0.9700
C111 C112 1.525(6)
C111 H11C 0.9700
C111 H11D 0.9700
C112 H11E 0.9700
C112 H11F 0.9700
C113 C114 1.438(6)
C113 H113 0.9300
Br12 C116 1.906(5)
C114 C115 1.409(6)
C114 C119 1.427(6)
C115 C116 1.367(6)
C115 H115 0.9300
C116 C117 1.390(6)
C117 C118 1.371(6)
C117 H117 0.9300
C118 C119 1.411(6)
C118 H118 0.9300
C120 C121 1.497(6)
C120 H120 0.9800
C121 C122 1.397(6)
C121 C126 1.411(5)
C122 C123 1.381(6)
C122 H122 0.9300
C123 C124 1.385(6)
C123 Br13 1.912(4)
C124 C125 1.390(6)
C124 H124 0.9300
C125 C126 1.398(6)
C125 H125 0.9300
O1W H1WB 0.77(7)
O1W H1WA 0.86(7)
O1S C1S 1.402(7)
O1S H1S 0.8200
C1S H1S1 0.9600
C1S H1S2 0.9600
C1S H1S3 0.9600
N1S C1OS 1.162(12)
C1OS C11S 1.637(15)
C11S H11G 0.9600
C11S H11H 0.9600
C11S H11I 0.9600

loop_
_geom_hbond_atom_site_label_D
_geom_hbond_atom_site_label_H
_geom_hbond_atom_site_label_A
_geom_hbond_distance_DH
_geom_hbond_distance_HA
_geom_hbond_distance_DA
_geom_hbond_angle_DHA
O1W H1WB O102 0.77(7) 2.00(7) 2.771(5) 171(7)
O1W H1WA O101 0.86(7) 1.89(7) 2.756(5) 176(6)
O1S H1S O1W 0.82 2.09 2.813(6) 146.6

loop_
_geom_torsion_atom_site_label_1
_geom_torsion_atom_site_label_2
_geom_torsion_atom_site_label_3
_geom_torsion_atom_site_label_4
_geom_torsion
O102 Zn12 Zn11 O101 -2.57(13)
O103 Zn12 Zn11 O101 74.03(15)
O10 Zn12 Zn11 O101 -83.64(15)
N102 Zn12 Zn11 O101 -173.1(3)
N104 Zn12 Zn11 O101 171.41(13)
O102 Zn12 Zn11 N101 -111.91(19)
O103 Zn12 Zn11 N101 -35.3(2)
O10 Zn12 Zn11 N101 167.0(2)
N102 Zn12 Zn11 N101 77.6(3)
N104 Zn12 Zn11 N101 62.07(18)
O102 Zn12 Zn11 O11 103.15(14)
O103 Zn12 Zn11 O11 179.75(16)
O10 Zn12 Zn11 O11 22.08(16)
N102 Zn12 Zn11 O11 -67.3(3)
N104 Zn12 Zn11 O11 -82.87(13)
O102 Zn12 Zn11 O103 -76.60(15)
O10 Zn12 Zn11 O103 -157.67(17)
N102 Zn12 Zn11 O103 112.9(3)
N104 Zn12 Zn11 O103 97.37(15)
O102 Zn12 Zn11 O10 81.07(16)
O103 Zn12 Zn11 O10 157.67(17)
N102 Zn12 Zn11 O10 -89.4(3)
N104 Zn12 Zn11 O10 -104.95(15)
O102 Zn12 Zn11 N103 -173.14(13)
O103 Zn12 Zn11 N103 -96.53(15)
O10 Zn12 Zn11 N103 105.79(15)
N102 Zn12 Zn11 N103 16.4(3)
N104 Zn12 Zn11 N103 0.84(13)
N101 Zn11 O101 C100 -29.8(3)
O11 Zn11 O101 C100 60.4(3)
O103 Zn11 O101 C100 -135.8(3)
O10 Zn11 O101 C100 144.9(3)
N103 Zn11 O101 C100 -48.4(8)
Zn12 Zn11 O101 C100 -174.2(3)
O103 Zn12 O102 C119 132.6(3)
O10 Zn12 O102 C119 -143.0(3)
N102 Zn12 O102 C119 -9.7(4)
N104 Zn12 O102 C119 23.2(8)
Zn11 Zn12 O102 C119 173.9(3)
O102 Zn12 O103 C126 -121.2(3)
O10 Zn12 O103 C126 139.7(3)
N102 Zn12 O103 C126 -21.0(4)
N104 Zn12 O103 C126 47.3(3)
Zn11 Zn12 O103 C126 124.6(3)
O102 Zn12 O103 Zn11 114.16(12)
O10 Zn12 O103 Zn11 15.12(11)
N102 Zn12 O103 Zn11 -145.62(17)
N104 Zn12 O103 Zn11 -77.29(12)
O101 Zn11 O103 C126 118.4(3)
N101 Zn11 O103 C126 29.0(3)
O11 Zn11 O103 C126 -129.9(4)
O10 Zn11 O103 C126 -143.9(3)
N103 Zn11 O103 C126 -50.1(3)
Zn12 Zn11 O103 C126 -129.2(3)
O101 Zn11 O103 Zn12 -112.37(12)
N101 Zn11 O103 Zn12 158.20(12)
O11 Zn11 O103 Zn12 -0.7(4)
O10 Zn11 O103 Zn12 -14.62(11)
N103 Zn11 O103 Zn12 79.14(13)
O101 Zn11 N101 C106 32.2(3)
O11 Zn11 N101 C106 -61.9(3)
O103 Zn11 N101 C106 124.3(3)
N103 Zn11 N101 C106 -151.5(4)
Zn12 Zn11 N101 C106 147.1(3)
O101 Zn11 N101 C107 -165.9(3)
O11 Zn11 N101 C107 100.0(3)
O103 Zn11 N101 C107 -73.8(3)
N103 Zn11 N101 C107 10.4(3)
Zn12 Zn11 N101 C107 -51.0(4)
O102 Zn12 N102 C113 4.9(4)
O103 Zn12 N102 C113 -97.7(4)
O10 Zn12 N102 C113 108.7(4)
N104 Zn12 N102 C113 -168.5(4)
Zn11 Zn12 N102 C113 176.0(2)
O102 Zn12 N102 C112 178.3(3)
O103 Zn12 N102 C112 75.8(4)
O10 Zn12 N102 C112 -77.9(3)
N104 Zn12 N102 C112 5.0(3)
Zn11 Zn12 N102 C112 -10.6(5)
N101 Zn11 N103 C120 -109.1(3)
O11 Zn11 N103 C120 160.6(3)
O103 Zn11 N103 C120 -2.3(3)
O10 Zn11 N103 C120 76.6(3)
Zn12 Zn11 N103 C120 37.6(2)
O101 Zn11 N103 C108 33.8(7)
N101 Zn11 N103 C108 15.0(3)
O11 Zn11 N103 C108 -75.4(3)
O103 Zn11 N103 C108 121.7(3)
O10 Zn11 N103 C108 -159.4(3)
Zn12 Zn11 N103 C108 161.7(3)
O101 Zn11 N103 C109 153.6(5)
N101 Zn11 N103 C109 134.7(3)
O11 Zn11 N103 C109 44.4(3)
O103 Zn11 N103 C109 -118.5(3)
O10 Zn11 N103 C109 -39.6(3)
Zn12 Zn11 N103 C109 -78.6(3)
O102 Zn12 N104 C111 -10.2(7)
O103 Zn12 N104 C111 -120.6(2)
O10 Zn12 N104 C111 156.3(2)
N102 Zn12 N104 C111 23.5(2)
Zn11 Zn12 N104 C111 -162.5(2)
O102 Zn12 N104 C120 112.2(6)
O103 Zn12 N104 C120 1.8(3)
O10 Zn12 N104 C120 -81.3(3)
N102 Zn12 N104 C120 145.9(3)
Zn11 Zn12 N104 C120 -40.1(2)
O102 Zn12 N104 C110 -130.5(6)
O103 Zn12 N104 C110 119.1(3)
O10 Zn12 N104 C110 36.0(3)
N102 Zn12 N104 C110 -96.8(3)
Zn11 Zn12 N104 C110 77.2(2)
O101 Zn11 N103 C120 -90.2(6)
O102 Zn12 O10 C10 43.7(4)
O103 Zn12 O10 C10 140.0(4)
N102 Zn12 O10 C10 -56.1(4)
N104 Zn12 O10 C10 -133.4(4)
Zn11 Zn12 O10 C10 154.9(5)
O102 Zn12 O10 Zn11 -111.15(12)
O103 Zn12 O10 Zn11 -14.90(11)
N102 Zn12 O10 Zn11 149.01(14)
N104 Zn12 O10 Zn11 71.71(12)
O101 Zn11 O10 C10 -54.4(3)
O11 Zn11 O10 C10 39.0(3)
O103 Zn11 O10 C10 -145.2(3)
N103 Zn11 O10 C10 128.3(3)
Zn12 Zn11 O10 C10 -159.7(4)
O101 Zn11 O10 Zn12 105.28(12)
O11 Zn11 O10 Zn12 -161.39(13)
O103 Zn11 O10 Zn12 14.46(11)
N103 Zn11 O10 Zn12 -72.08(13)
O101 Zn11 O11 C12 59.7(3)
N101 Zn11 O11 C12 148.5(3)
O103 Zn11 O11 C12 -51.7(6)
O10 Zn11 O11 C12 -38.0(3)
N103 Zn11 O11 C12 -131.2(3)
Zn12 Zn11 O11 C12 -52.3(4)
Zn12 O10 C10 C11 -177.9(3)
Zn11 O10 C10 C11 -28.0(6)
Zn12 O10 C10 C9 2.2(6)
Zn11 O10 C10 C9 152.0(3)
O10 C10 C11 C12 -0.7(8)
C9 C10 C11 C12 179.3(5)
Zn11 O11 C12 C11 26.3(6)
Zn11 O11 C12 C13 -154.8(3)
C10 C11 C12 O11 1.9(8)
C10 C11 C12 C13 -176.9(5)
Zn11 O101 C100 C101 -167.6(3)
Zn11 O101 C100 C105 15.8(6)
O101 C100 C101 C102 -179.1(4)
C105 C100 C101 C102 -2.3(6)
C100 C101 C102 C103 -0.9(6)
C101 C102 C103 C104 2.5(6)
C101 C102 C103 Br11 179.3(3)
C102 C103 C104 C105 -0.7(6)
Br11 C103 C104 C105 -177.5(3)
C103 C104 C105 C100 -2.7(6)
C103 C104 C105 C106 170.0(4)
O101 C100 C105 C104 -179.3(4)
C101 C100 C105 C104 4.0(6)
O101 C100 C105 C106 8.7(7)
C101 C100 C105 C106 -168.0(4)
C107 N101 C106 C105 177.6(4)
Zn11 N101 C106 C105 -21.1(6)
C104 C105 C106 N101 -177.6(4)
C100 C105 C106 N101 -5.3(7)
C106 N101 C107 C108 129.3(4)
Zn11 N101 C107 C108 -33.4(4)
C120 N103 C108 C107 85.8(4)
C109 N103 C108 C107 -158.6(4)
Zn11 N103 C108 C107 -38.0(4)
N101 C107 C108 N103 48.6(5)
C120 N103 C109 C110 -31.5(4)
C108 N103 C109 C110 -153.6(3)
Zn11 N103 C109 C110 90.6(3)
C111 N104 C110 C109 145.5(3)
C120 N104 C110 C109 23.6(4)
Zn12 N104 C110 C109 -99.7(3)
N103 C109 C110 N104 4.9(4)
C120 N104 C111 C112 -170.8(3)
C110 N104 C111 C112 71.9(4)
Zn12 N104 C111 C112 -47.1(3)
C113 N102 C112 C111 141.7(4)
Zn12 N102 C112 C111 -32.2(4)
N104 C111 C112 N102 54.1(4)
C112 N102 C113 C114 -174.0(4)
Zn12 N102 C113 C114 -0.7(6)
N102 C113 C114 C115 173.8(4)
N102 C113 C114 C119 -1.7(7)
C119 C114 C115 C116 1.6(6)
C113 C114 C115 C116 -174.1(4)
C114 C115 C116 C117 -1.7(7)
C114 C115 C116 Br12 175.8(3)
C115 C116 C117 C118 0.4(7)
Br12 C116 C117 C118 -177.2(3)
C116 C117 C118 C119 1.1(7)
Zn12 O102 C119 C118 -168.0(3)
Zn12 O102 C119 C114 10.4(6)
C117 C118 C119 O102 177.3(4)
C117 C118 C119 C114 -1.1(7)
C115 C114 C119 O102 -178.6(4)
C113 C114 C119 O102 -3.3(7)
C115 C114 C119 C118 -0.2(6)
C113 C114 C119 C118 175.1(4)
C108 N103 C120 N104 166.3(3)
C109 N103 C120 N104 46.3(4)
Zn11 N103 C120 N104 -75.0(3)
C108 N103 C120 C121 -70.2(4)
C109 N103 C120 C121 169.7(3)
Zn11 N103 C120 C121 48.4(4)
C111 N104 C120 N103 -165.1(3)
C110 N104 C120 N103 -43.2(4)
Zn12 N104 C120 N103 77.5(3)
C111 N104 C120 C121 71.2(4)
C110 N104 C120 C121 -166.9(3)
Zn12 N104 C120 C121 -46.2(4)
N103 C120 C121 C122 119.8(4)
N104 C120 C121 C122 -124.2(4)
N103 C120 C121 C126 -57.0(5)
N104 C120 C121 C126 58.9(5)
C126 C121 C122 C123 2.5(6)
C120 C121 C122 C123 -174.4(4)
C121 C122 C123 C124 0.4(6)
C121 C122 C123 Br13 179.7(3)
C122 C123 C124 C125 -1.6(6)
Br13 C123 C124 C125 179.0(3)
C123 C124 C125 C126 0.1(6)
Zn12 O103 C126 C125 128.0(3)
Zn11 O103 C126 C125 -115.7(4)
Zn12 O103 C126 C121 -53.5(5)
Zn11 O103 C126 C121 62.8(4)
C124 C125 C126 O103 -178.7(4)
C124 C125 C126 C121 2.7(6)
C122 C121 C126 O103 177.5(4)
C120 C121 C126 O103 -5.7(6)
C122 C121 C126 C125 -4.0(6)
C120 C121 C126 C125 172.9(4)
